data_4087314
loop_
_publ_author_name
'Aldrich, Kelly E.'
'Billow, Brennan S.'
'Holmes, Daniel'
'Bemowski, Ross D.'
'Odom, Aaron L.'

_publ_section_title
;
 Weakly Coordinating yet Ion Paired: Anion Effects on an Internal
 Rearrangement
;
_journal_issue 7
_journal_name_full Organometallics
_journal_page_first 1227
_journal_paper_doi 10.1021/acs.organomet.6b00839
_journal_volume 36
_journal_year 2017
_chemical_formula_moiety 'F6 Sb, C15 H37 Cr N3 P'
_chemical_formula_sum 'C15 H34 Cr F6 N3 P Sb'
_chemical_formula_weight 575.17
_chemical_name_systematic
;
 ?
;
_space_group_crystal_system monoclinic
_space_group_IT_number 14
_space_group_name_Hall '-P 2ybc'
_space_group_name_H-M_alt 'P 1 21/c 1'
_symmetry_space_group_name_Hall '-P 2ybc'
_symmetry_space_group_name_H-M 'P 1 21/c 1'
_atom_sites_solution_hydrogens geom
_atom_sites_solution_primary direct
_audit_creation_date 2016-10-13
_audit_creation_method
;
Olex2 1.2
(compiled 2016.09.09 svn.r3337 for OlexSys, GUI svn.r5227)
;
_cell_angle_alpha 90
_cell_angle_beta 93.0040(10)
_cell_angle_gamma 90
_cell_formula_units_Z 8
_cell_length_a 13.9265(3)
_cell_length_b 13.8933(3)
_cell_length_c 26.2428(7)
_cell_measurement_reflns_used 1288
_cell_measurement_temperature 173(2)
_cell_measurement_theta_max 68.01
_cell_measurement_theta_min 3.37
_cell_volume 5070.6(2)
_computing_cell_refinement 'SAINT v8.34A (Bruker, 2013)'
_computing_data_reduction 'SAINT v8.34A (Bruker, 2013)'
_computing_molecular_graphics 'Olex2 (Dolomanov et al., 2009)'
_computing_publication_material 'Olex2 (Dolomanov et al., 2009)'
_computing_structure_refinement 'XL (Sheldrick, 2008)'
_computing_structure_solution 'ShelXS (Sheldrick, 2008)'
_diffrn_ambient_temperature 173(2)
_diffrn_detector_area_resol_mean 836.6
_diffrn_measured_fraction_theta_full 0.967
_diffrn_measured_fraction_theta_max 0.965
_diffrn_measurement_device_type 'Bruker APEX-II CCD'
_diffrn_measurement_method \w
_diffrn_radiation_monochromator graphite
_diffrn_radiation_type CuK\a
_diffrn_radiation_wavelength 1.54178
_diffrn_reflns_av_R_equivalents 0.0933
_diffrn_reflns_av_unetI/netI 0.0696
_diffrn_reflns_Laue_measured_fraction_full 0.967
_diffrn_reflns_Laue_measured_fraction_max 0.965
_diffrn_reflns_limit_h_max 16
_diffrn_reflns_limit_h_min -16
_diffrn_reflns_limit_k_max 16
_diffrn_reflns_limit_k_min -16
_diffrn_reflns_limit_l_max 31
_diffrn_reflns_limit_l_min -31
_diffrn_reflns_number 35515
_diffrn_reflns_point_group_measured_fraction_full 0.967
_diffrn_reflns_point_group_measured_fraction_max 0.965
_diffrn_reflns_theta_full 67.679
_diffrn_reflns_theta_max 68.353
_diffrn_reflns_theta_min 3.178
_diffrn_source 'sealed tube'
_diffrn_standards_number 0
_exptl_absorpt_coefficient_mu 13.025
_exptl_absorpt_correction_T_max 0.7531
_exptl_absorpt_correction_T_min 0.4142
_exptl_absorpt_correction_type multi-scan
_exptl_absorpt_process_details
;
 TWINABS-2012/1 (Bruker,2012) was used for absorption correction.
 
For component 1:
 wR2(int) was 0.1069 before and 0.0817 after correction.
 The Ratio of minimum to maximum transmission is 0.61.
 The \l/2 correction factor is Not present

Final HKLF 4 output contains 13221 reflections, Rint = 0.1131
 (2527 with I > 3sig(I), Rint = 0.0662)
;
_exptl_crystal_colour brown
_exptl_crystal_colour_primary brown
_exptl_crystal_density_diffrn 1.507
_exptl_crystal_description block
_exptl_crystal_F_000 2312
_exptl_crystal_size_max 0.206
_exptl_crystal_size_mid 0.166
_exptl_crystal_size_min 0.109
_refine_diff_density_max 2.487
_refine_diff_density_min -2.714
_refine_diff_density_rms 0.195
_refine_ls_extinction_method none
_refine_ls_goodness_of_fit_ref 1.112
_refine_ls_hydrogen_treatment constr
_refine_ls_matrix_type full
_refine_ls_number_parameters 485
_refine_ls_number_reflns 8982
_refine_ls_number_restraints 0
_refine_ls_restrained_S_all 1.112
_refine_ls_R_factor_all 0.1180
_refine_ls_R_factor_gt 0.0974
_refine_ls_shift/su_max 0.001
_refine_ls_shift/su_mean 0.000
_refine_ls_structure_factor_coef Fsqd
_refine_ls_weighting_details 'w=1/[\s^2^(Fo^2^)+(0.0673P)^2^+149.3690P] where P=(Fo^2^+2Fc^2^)/3'
_refine_ls_weighting_scheme calc
_refine_ls_wR_factor_gt 0.2543
_refine_ls_wR_factor_ref 0.2647
_reflns_Friedel_coverage 0.000
_reflns_number_gt 6918
_reflns_number_total 8982
_reflns_threshold_expression 'I > 2\s(I)'
_cod_data_source_file om6b00839_si_002.cif
_cod_data_source_block best
_cod_database_code 4087314
_shelxl_version_number 2013-4
_shelx_space_group_comment
;
The symmetry employed for this shelxl refinement is uniquely defined
by the following loop, which should always be used as a source of
symmetry information in preference to the above space-group names.
They are only intended as comments.
;
_shelx_estimated_absorpt_t_max 0.331
_shelx_estimated_absorpt_t_min 0.174
_olex2_refinement_description
;
1. Fixed Uiso
 At 1.2 times of:
  All C(H) groups
 At 1.5 times of:
  All C(H,H,H) groups
2. Uiso/Uaniso restraints and constraints
Uanis(C4B) = Uanis(C4A) = Uanis(C10B) = Uanis(C7A)
Uanis(C4B) = Uanis(C4A)
Uanis(C10B) = Uanis(C10A)
3.a Ternary CH refined with riding coordinates:
 C1A(H1A), C4A(H4A), C7A(H7A), C10A(H10A), C1B(H1B), C4B(H4B), C7B(H7B),
 C10B(H10B)
3.b Idealised Me refined as rotating group:
 C0AA(H0AA,H0AB,H0AC), C1AA(H1AA,H1AB,H1AC), C2A(H2AA,H2AB,H2AC), C2AA(H2AD,
 H2AE,H2AF), C3A(H3AA,H3AB,H3AC), C5A(H5AA,H5AB,H5AC), C6A(H6AA,H6AB,H6AC),
 C8A(H8AA,H8AB,H8AC), C9A(H9AA,H9AB,H9AC), C11A(H11A,H11B,H11C), C12A(H12A,H12B,
 H12C), C2B(H2BA,H2BB,H2BC), C3B(H3BA,H3BB,H3BC), C5B(H5BA,H5BB,H5BC), C6B(H6BA,
 H6BB,H6BC), C8B(H8BA,H8BB,H8BC), C9B(H9BA,H9BB,H9BC), C11B(H11D,H11E,H11F),
 C12B(H12D,H12E,H12F), C13B(H13A,H13B,H13C), C14B(H14A,H14B,H14C), C15B(H15A,
 H15B,H15C)
;
_olex2_diffrn_ambient_temperature_device 'Oxford Cryosystems'
_olex2_submission_special_instructions 'No special instructions were received'

loop_
_space_group_symop_operation_xyz
'x, y, z'
'-x, y+1/2, -z+1/2'
'-x, -y, -z'
'x, -y-1/2, z-1/2'

loop_
_atom_site_label
_atom_site_type_symbol
_atom_site_fract_x
_atom_site_fract_y
_atom_site_fract_z
_atom_site_U_iso_or_equiv
_atom_site_adp_type
_atom_site_occupancy
_atom_site_site_symmetry_order
_atom_site_calc_flag
_atom_site_refinement_flags_posn
Sb1A Sb 0.45142(7) 0.09672(7) 0.65804(4) 0.0379(3) Uani 1 1 d .
F1A F 0.3672(9) 0.1864(9) 0.6837(6) 0.097(5) Uani 1 1 d .
F2A F 0.5415(7) 0.1945(7) 0.6507(5) 0.064(3) Uani 1 1 d .
F3A F 0.3990(9) 0.1198(9) 0.5932(5) 0.092(5) Uani 1 1 d .
F4A F 0.3607(7) -0.0013(8) 0.6673(4) 0.063(3) Uani 1 1 d .
F5A F 0.5042(8) 0.0722(8) 0.7237(4) 0.065(3) Uani 1 1 d .
F6A F 0.5375(8) 0.0074(7) 0.6329(4) 0.063(3) Uani 1 1 d .
Sb1B Sb 0.03046(6) 0.58814(7) 0.65947(4) 0.0358(3) Uani 1 1 d .
F1B F -0.0614(7) 0.6875(6) 0.6531(4) 0.059(3) Uani 1 1 d .
F2B F -0.0072(8) 0.5636(9) 0.7254(4) 0.069(3) Uani 1 1 d .
F3B F 0.1215(8) 0.6770(9) 0.6837(6) 0.098(5) Uani 1 1 d .
F4B F 0.0677(9) 0.6131(8) 0.5935(4) 0.080(4) Uani 1 1 d .
F5B F -0.0631(7) 0.5005(7) 0.6351(4) 0.062(3) Uani 1 1 d .
F6B F 0.1200(7) 0.4878(7) 0.6671(4) 0.063(3) Uani 1 1 d .
Cr1A Cr 0.95550(14) 0.07616(14) 0.60199(8) 0.0265(5) Uani 1 1 d .
P1A P 1.0818(2) -0.0368(2) 0.61274(13) 0.0314(7) Uani 1 1 d .
N1A N 0.9486(8) 0.0732(8) 0.5437(5) 0.036(3) Uani 1 1 d .
N2A N 1.0035(8) 0.1923(8) 0.6207(4) 0.034(3) Uani 1 1 d .
N3A N 0.8475(8) 0.0191(8) 0.6235(4) 0.032(2) Uani 1 1 d .
C0AA C 1.1187(12) -0.0625(12) 0.6787(6) 0.049(4) Uani 1 1 d .
H0AA H 1.1735 -0.1068 0.6799 0.073 Uiso 1 1 calc GR
H0AB H 1.0651 -0.0921 0.6958 0.073 Uiso 1 1 calc GR
H0AC H 1.1373 -0.0025 0.6962 0.073 Uiso 1 1 calc GR
C1A C 1.0264(13) 0.2787(10) 0.5886(6) 0.046(4) Uani 1 1 d .
H1A H 1.0477 0.3322 0.6121 0.055 Uiso 1 1 calc R
C1AA C 1.1894(11) 0.0015(14) 0.5818(6) 0.053(4) Uani 1 1 d .
H1AA H 1.1807 -0.0094 0.5449 0.080 Uiso 1 1 calc GR
H1AB H 1.2448 -0.0357 0.5954 0.080 Uiso 1 1 calc GR
H1AC H 1.2006 0.0701 0.5883 0.080 Uiso 1 1 calc GR
C2A C 1.1054(14) 0.2578(12) 0.5540(7) 0.059(5) Uani 1 1 d .
H2AA H 1.0855 0.2060 0.5304 0.089 Uiso 1 1 calc GR
H2AB H 1.1631 0.2379 0.5743 0.089 Uiso 1 1 calc GR
H2AC H 1.1197 0.3158 0.5345 0.089 Uiso 1 1 calc GR
C2AA C 1.0511(12) -0.1517(10) 0.5845(6) 0.046(4) Uani 1 1 d .
H2AD H 1.0005 -0.1821 0.6035 0.069 Uiso 1 1 calc GR
H2AE H 1.1081 -0.1932 0.5856 0.069 Uiso 1 1 calc GR
H2AF H 1.0278 -0.1423 0.5489 0.069 Uiso 1 1 calc GR
C3A C 0.9329(14) 0.3100(12) 0.5593(7) 0.060(5) Uani 1 1 d .
H3AA H 0.8819 0.3179 0.5833 0.090 Uiso 1 1 calc GR
H3AB H 0.9138 0.2608 0.5340 0.090 Uiso 1 1 calc GR
H3AC H 0.9435 0.3713 0.5420 0.090 Uiso 1 1 calc GR
C4A C 1.0142(12) 0.2039(12) 0.6786(6) 0.0441(16) Uani 1 1 d .
H4A H 0.9987 0.1418 0.6955 0.053 Uiso 1 1 calc R
C5A C 1.1263(12) 0.2280(12) 0.6883(9) 0.064(6) Uani 1 1 d .
H5AA H 1.1410 0.2888 0.6715 0.096 Uiso 1 1 calc GR
H5AB H 1.1647 0.1762 0.6744 0.096 Uiso 1 1 calc GR
H5AC H 1.1415 0.2338 0.7251 0.096 Uiso 1 1 calc GR
C6A C 0.9543(15) 0.2806(13) 0.6974(7) 0.063(5) Uani 1 1 d .
H6AA H 0.8863 0.2643 0.6906 0.095 Uiso 1 1 calc GR
H6AB H 0.9687 0.3410 0.6801 0.095 Uiso 1 1 calc GR
H6AC H 0.9674 0.2883 0.7343 0.095 Uiso 1 1 calc GR
C7A C 0.7632(12) -0.0174(11) 0.5936(6) 0.0441(16) Uani 1 1 d .
H7A H 0.7152 -0.0399 0.6181 0.053 Uiso 1 1 calc R
C8A C 0.7159(12) 0.0634(14) 0.5606(7) 0.057(5) Uani 1 1 d .
H8AA H 0.7592 0.0822 0.5341 0.085 Uiso 1 1 calc GR
H8AB H 0.7035 0.1191 0.5822 0.085 Uiso 1 1 calc GR
H8AC H 0.6551 0.0401 0.5446 0.085 Uiso 1 1 calc GR
C9A C 0.7907(13) -0.1039(13) 0.5610(7) 0.057(4) Uani 1 1 d .
H9AA H 0.8310 -0.1482 0.5818 0.086 Uiso 1 1 calc GR
H9AB H 0.8263 -0.0814 0.5321 0.086 Uiso 1 1 calc GR
H9AC H 0.7322 -0.1373 0.5483 0.086 Uiso 1 1 calc GR
C10A C 0.8403(12) 0.0151(11) 0.6800(5) 0.0441(16) Uani 1 1 d .
H10A H 0.9019 0.0408 0.6960 0.053 Uiso 1 1 calc R
C11A C 0.7597(12) 0.0759(13) 0.6985(6) 0.051(4) Uani 1 1 d .
H11A H 0.6982 0.0525 0.6834 0.076 Uiso 1 1 calc GR
H11B H 0.7691 0.1430 0.6885 0.076 Uiso 1 1 calc GR
H11C H 0.7592 0.0718 0.7358 0.076 Uiso 1 1 calc GR
C12A C 0.8298(14) -0.0917(12) 0.6981(7) 0.055(4) Uani 1 1 d .
H12A H 0.7638 -0.1136 0.6903 0.083 Uiso 1 1 calc GR
H12B H 0.8446 -0.0957 0.7349 0.083 Uiso 1 1 calc GR
H12C H 0.8745 -0.1326 0.6802 0.083 Uiso 1 1 calc GR
Cr1B Cr 0.51520(14) 0.58491(14) 0.60328(8) 0.0255(4) Uani 1 1 d .
P1B P 0.3924(2) 0.4689(2) 0.61159(13) 0.0301(7) Uani 1 1 d .
N1B N 0.5134(7) 0.5848(8) 0.5449(4) 0.030(2) Uani 1 1 d .
N2B N 0.6281(8) 0.5303(8) 0.6259(4) 0.030(2) Uani 1 1 d .
N3B N 0.4688(8) 0.6986(7) 0.6225(4) 0.030(2) Uani 1 1 d .
C1B C 0.7094(9) 0.4979(12) 0.5963(6) 0.040(3) Uani 1 1 d .
H1B H 0.7621 0.4760 0.6209 0.048 Uiso 1 1 calc R
C2B C 0.6792(12) 0.4116(12) 0.5618(7) 0.052(4) Uani 1 1 d .
H2BA H 0.7343 0.3905 0.5428 0.078 Uiso 1 1 calc GR
H2BB H 0.6267 0.4312 0.5377 0.078 Uiso 1 1 calc GR
H2BC H 0.6576 0.3585 0.5829 0.078 Uiso 1 1 calc GR
C3B C 0.7482(11) 0.5807(14) 0.5647(7) 0.055(4) Uani 1 1 d .
H3BA H 0.6988 0.6009 0.5389 0.082 Uiso 1 1 calc GR
H3BB H 0.8055 0.5591 0.5478 0.082 Uiso 1 1 calc GR
H3BC H 0.7652 0.6351 0.5872 0.082 Uiso 1 1 calc GR
C4B C 0.6448(12) 0.5225(11) 0.6827(6) 0.0441(16) Uani 1 1 d .
H4B H 0.5854 0.5457 0.6986 0.053 Uiso 1 1 calc R
C5B C 0.6606(14) 0.4178(12) 0.6986(7) 0.055(4) Uani 1 1 d .
H5BA H 0.6634 0.4131 0.7359 0.083 Uiso 1 1 calc GR
H5BB H 0.7212 0.3946 0.6857 0.083 Uiso 1 1 calc GR
H5BC H 0.6073 0.3784 0.6844 0.083 Uiso 1 1 calc GR
C6B C 0.7275(11) 0.5860(14) 0.7020(7) 0.055(4) Uani 1 1 d .
H6BA H 0.7867 0.5655 0.6865 0.083 Uiso 1 1 calc GR
H6BB H 0.7357 0.5805 0.7392 0.083 Uiso 1 1 calc GR
H6BC H 0.7136 0.6531 0.6927 0.083 Uiso 1 1 calc GR
C7B C 0.4394(13) 0.7848(10) 0.5910(6) 0.046(4) Uani 1 1 d .
H7B H 0.4223 0.8377 0.6148 0.055 Uiso 1 1 calc R
C8B C 0.5208(17) 0.8198(12) 0.5601(8) 0.072(6) Uani 1 1 d .
H8BA H 0.5767 0.8346 0.5830 0.108 Uiso 1 1 calc GR
H8BB H 0.5007 0.8780 0.5413 0.108 Uiso 1 1 calc GR
H8BC H 0.5379 0.7696 0.5359 0.108 Uiso 1 1 calc GR
C9B C 0.3513(13) 0.7617(11) 0.5572(7) 0.056(5) Uani 1 1 d .
H9BA H 0.3659 0.7088 0.5342 0.084 Uiso 1 1 calc GR
H9BB H 0.3323 0.8187 0.5371 0.084 Uiso 1 1 calc GR
H9BC H 0.2987 0.7427 0.5785 0.084 Uiso 1 1 calc GR
C10B C 0.4631(12) 0.7113(12) 0.6821(6) 0.0441(16) Uani 1 1 d .
H10B H 0.4829 0.6500 0.6997 0.053 Uiso 1 1 calc R
C11B C 0.5306(13) 0.7902(12) 0.6991(7) 0.055(4) Uani 1 1 d .
H11D H 0.5259 0.8013 0.7357 0.082 Uiso 1 1 calc GR
H11E H 0.5134 0.8494 0.6804 0.082 Uiso 1 1 calc GR
H11F H 0.5966 0.7718 0.6922 0.082 Uiso 1 1 calc GR
C12B C 0.3610(14) 0.7329(12) 0.6919(8) 0.062(5) Uani 1 1 d .
H12D H 0.3445 0.7973 0.6790 0.093 Uiso 1 1 calc GR
H12E H 0.3520 0.7303 0.7286 0.093 Uiso 1 1 calc GR
H12F H 0.3191 0.6852 0.6744 0.093 Uiso 1 1 calc GR
C13B C 0.3685(12) 0.4378(13) 0.6776(6) 0.050(4) Uani 1 1 d .
H13A H 0.4237 0.4029 0.6932 0.075 Uiso 1 1 calc GR
H13B H 0.3111 0.3971 0.6780 0.075 Uiso 1 1 calc GR
H13C H 0.3579 0.4968 0.6970 0.075 Uiso 1 1 calc GR
C14B C 0.2783(9) 0.5055(12) 0.5820(6) 0.044(4) Uani 1 1 d .
H14A H 0.2274 0.4632 0.5934 0.066 Uiso 1 1 calc GR
H14B H 0.2809 0.5012 0.5448 0.066 Uiso 1 1 calc GR
H14C H 0.2646 0.5721 0.5917 0.066 Uiso 1 1 calc GR
C15B C 0.4210(13) 0.3568(11) 0.5806(6) 0.049(4) Uani 1 1 d .
H15A H 0.4419 0.3701 0.5462 0.074 Uiso 1 1 calc GR
H15B H 0.3639 0.3155 0.5782 0.074 Uiso 1 1 calc GR
H15C H 0.4728 0.3239 0.6005 0.074 Uiso 1 1 calc GR

loop_
_atom_site_aniso_label
_atom_site_aniso_U_11
_atom_site_aniso_U_22
_atom_site_aniso_U_33
_atom_site_aniso_U_23
_atom_site_aniso_U_13
_atom_site_aniso_U_12
Sb1A 0.0334(5) 0.0281(5) 0.0514(6) 0.0025(4) -0.0052(4) -0.0016(4)
F1A 0.056(7) 0.062(7) 0.176(15) -0.018(8) 0.025(8) 0.017(6)
F2A 0.050(6) 0.035(5) 0.106(9) 0.009(5) -0.010(5) -0.009(4)
F3A 0.099(9) 0.088(9) 0.082(8) 0.046(7) -0.055(7) -0.045(7)
F4A 0.048(6) 0.059(6) 0.081(7) 0.018(5) -0.008(5) -0.020(5)
F5A 0.072(7) 0.077(7) 0.046(5) -0.004(5) -0.007(5) -0.002(6)
F6A 0.068(7) 0.044(5) 0.080(7) -0.011(5) 0.024(5) 0.003(5)
Sb1B 0.0289(5) 0.0304(5) 0.0481(5) 0.0028(4) 0.0040(4) 0.0016(4)
F1B 0.047(6) 0.031(5) 0.099(8) 0.008(5) 0.019(5) 0.013(4)
F2B 0.071(7) 0.091(8) 0.044(5) 0.000(5) 0.001(5) 0.006(6)
F3B 0.052(7) 0.067(8) 0.173(14) 0.001(8) -0.022(8) -0.029(6)
F4B 0.106(9) 0.073(7) 0.064(7) 0.033(6) 0.042(6) 0.038(7)
F5B 0.058(6) 0.039(5) 0.085(7) -0.011(5) -0.020(5) 0.004(5)
F6B 0.053(6) 0.050(6) 0.087(8) 0.020(5) 0.019(5) 0.024(5)
Cr1A 0.0246(10) 0.0210(10) 0.0336(11) 0.0016(8) -0.0011(8) 0.0030(8)
P1A 0.0306(17) 0.0285(16) 0.0347(18) 0.0013(13) -0.0014(13) 0.0055(14)
N1A 0.031(6) 0.025(6) 0.050(7) 0.001(5) 0.005(5) -0.001(5)
N2A 0.036(6) 0.025(6) 0.041(7) 0.000(5) -0.008(5) 0.003(5)
N3A 0.028(6) 0.028(6) 0.042(6) 0.005(5) 0.000(5) -0.004(5)
C0AA 0.049(10) 0.049(9) 0.047(9) 0.010(7) 0.000(7) 0.007(8)
C1A 0.065(11) 0.024(7) 0.048(9) -0.003(6) 0.011(7) -0.002(7)
C1AA 0.031(8) 0.076(12) 0.053(10) -0.006(9) 0.001(7) 0.009(8)
C2A 0.082(13) 0.036(9) 0.063(11) 0.004(8) 0.027(10) -0.009(9)
C2AA 0.057(10) 0.024(7) 0.055(10) -0.002(6) -0.014(7) 0.008(7)
C3A 0.074(13) 0.038(9) 0.066(12) 0.015(8) -0.008(9) 0.011(9)
C4A 0.056(4) 0.043(4) 0.032(3) 0.010(3) -0.003(3) -0.006(3)
C5A 0.035(9) 0.037(9) 0.116(16) 0.017(10) -0.028(9) -0.012(8)
C6A 0.093(15) 0.052(10) 0.045(10) -0.013(8) 0.009(9) -0.008(10)
C7A 0.056(4) 0.043(4) 0.032(3) 0.010(3) -0.003(3) -0.006(3)
C8A 0.039(9) 0.065(11) 0.065(11) 0.010(9) -0.009(8) 0.002(8)
C9A 0.060(11) 0.052(10) 0.060(11) -0.019(8) 0.008(8) -0.005(9)
C10A 0.056(4) 0.043(4) 0.032(3) 0.010(3) -0.003(3) -0.006(3)
C11A 0.044(9) 0.066(11) 0.043(9) 0.003(8) 0.011(7) 0.009(8)
C12A 0.067(11) 0.047(9) 0.050(10) 0.007(8) 0.001(8) -0.014(9)
Cr1B 0.0229(10) 0.0214(10) 0.0317(11) 0.0002(8) -0.0026(8) 0.0000(8)
P1B 0.0250(16) 0.0272(16) 0.0378(18) 0.0000(13) -0.0018(13) -0.0038(14)
N1B 0.026(5) 0.024(5) 0.041(6) 0.002(5) -0.001(4) 0.005(5)
N2B 0.022(5) 0.034(6) 0.033(6) -0.004(5) -0.002(4) -0.002(5)
N3B 0.040(6) 0.019(5) 0.031(6) -0.003(4) 0.008(5) -0.005(5)
C1B 0.018(6) 0.060(10) 0.040(8) 0.000(7) -0.006(5) 0.006(7)
C2B 0.043(9) 0.054(10) 0.058(10) -0.012(8) -0.001(7) 0.022(8)
C3B 0.029(8) 0.081(13) 0.056(10) 0.002(9) 0.008(7) -0.001(9)
C4B 0.056(4) 0.043(4) 0.032(3) 0.010(3) -0.003(3) -0.006(3)
C5B 0.065(11) 0.042(9) 0.057(10) 0.013(8) -0.011(8) 0.006(9)
C6B 0.038(9) 0.076(12) 0.051(10) 0.000(9) -0.010(7) 0.003(9)
C7B 0.075(12) 0.018(6) 0.042(8) 0.005(6) -0.005(7) 0.004(7)
C8B 0.121(19) 0.029(8) 0.069(13) 0.002(8) 0.025(12) -0.002(10)
C9B 0.069(12) 0.030(8) 0.066(11) 0.000(7) -0.020(9) 0.031(8)
C10B 0.056(4) 0.043(4) 0.032(3) 0.010(3) -0.003(3) -0.006(3)
C11B 0.068(12) 0.041(9) 0.055(10) -0.011(7) -0.011(8) 0.007(8)
C12B 0.068(12) 0.033(8) 0.087(14) 0.003(9) 0.027(10) 0.007(8)
C13B 0.054(10) 0.059(10) 0.035(8) 0.016(7) -0.007(7) -0.009(8)
C14B 0.018(7) 0.063(10) 0.050(9) -0.006(7) -0.008(6) -0.004(7)
C15B 0.064(11) 0.027(7) 0.058(10) -0.001(7) 0.015(8) -0.004(7)

loop_
_atom_type_symbol
_atom_type_description
_atom_type_scat_dispersion_real
_atom_type_scat_dispersion_imag
_atom_type_scat_source
C C 0.0181 0.0091 'International Tables Vol C Tables 4.2.6.8 and 6.1.1.4'
H H 0.0000 0.0000 'International Tables Vol C Tables 4.2.6.8 and 6.1.1.4'
Cr Cr -0.1635 2.4439 'International Tables Vol C Tables 4.2.6.8 and 6.1.1.4'
F F 0.0727 0.0534 'International Tables Vol C Tables 4.2.6.8 and 6.1.1.4'
N N 0.0311 0.0180 'International Tables Vol C Tables 4.2.6.8 and 6.1.1.4'
P P 0.2955 0.4335 'International Tables Vol C Tables 4.2.6.8 and 6.1.1.4'
Sb Sb -0.0562 5.8946 'International Tables Vol C Tables 4.2.6.8 and 6.1.1.4'

loop_
_geom_angle_atom_site_label_1
_geom_angle_atom_site_label_2
_geom_angle_atom_site_label_3
_geom_angle
F1A Sb1A F2A 89.4(5)
F1A Sb1A F4A 89.9(5)
F1A Sb1A F5A 90.7(6)
F1A Sb1A F6A 179.1(6)
F2A Sb1A F4A 178.5(5)
F2A Sb1A F5A 89.6(5)
F2A Sb1A F6A 90.0(5)
F3A Sb1A F1A 89.5(7)
F3A Sb1A F2A 90.8(5)
F3A Sb1A F4A 90.6(5)
F3A Sb1A F5A 179.5(5)
F3A Sb1A F6A 91.2(6)
F5A Sb1A F4A 89.0(5)
F6A Sb1A F4A 90.7(5)
F6A Sb1A F5A 88.6(5)
F2B Sb1B F1B 89.6(5)
F2B Sb1B F5B 88.5(5)
F2B Sb1B F6B 89.0(5)
F3B Sb1B F1B 89.5(5)
F3B Sb1B F2B 91.4(6)
F3B Sb1B F4B 88.7(7)
F3B Sb1B F5B 178.9(5)
F3B Sb1B F6B 91.1(5)
F4B Sb1B F1B 90.1(5)
F4B Sb1B F2B 179.7(5)
F4B Sb1B F5B 91.5(6)
F4B Sb1B F6B 91.3(5)
F5B Sb1B F1B 89.4(4)
F5B Sb1B F6B 90.0(5)
F6B Sb1B F1B 178.5(4)
N1A Cr1A P1A 96.3(4)
N1A Cr1A N2A 107.4(6)
N1A Cr1A N3A 106.9(6)
N2A Cr1A P1A 107.4(4)
N2A Cr1A N3A 127.4(5)
N3A Cr1A P1A 107.2(4)
C0AA P1A Cr1A 114.6(6)
C0AA P1A C1AA 106.5(8)
C1AA P1A Cr1A 112.2(6)
C2AA P1A Cr1A 112.3(5)
C2AA P1A C0AA 105.5(8)
C2AA P1A C1AA 105.0(9)
C1A N2A Cr1A 130.3(9)
C1A N2A C4A 117.2(11)
C4A N2A Cr1A 112.3(9)
C7A N3A Cr1A 129.5(10)
C7A N3A C10A 115.2(11)
C10A N3A Cr1A 115.2(9)
P1A C0AA H0AA 109.5
P1A C0AA H0AB 109.5
P1A C0AA H0AC 109.5
H0AA C0AA H0AB 109.5
H0AA C0AA H0AC 109.5
H0AB C0AA H0AC 109.5
N2A C1A H1A 108.3
N2A C1A C3A 107.8(13)
C2A C1A N2A 111.6(13)
C2A C1A H1A 108.3
C2A C1A C3A 112.5(15)
C3A C1A H1A 108.3
P1A C1AA H1AA 109.5
P1A C1AA H1AB 109.5
P1A C1AA H1AC 109.5
H1AA C1AA H1AB 109.5
H1AA C1AA H1AC 109.5
H1AB C1AA H1AC 109.5
C1A C2A H2AA 109.5
C1A C2A H2AB 109.5
C1A C2A H2AC 109.5
H2AA C2A H2AB 109.5
H2AA C2A H2AC 109.5
H2AB C2A H2AC 109.5
P1A C2AA H2AD 109.5
P1A C2AA H2AE 109.5
P1A C2AA H2AF 109.5
H2AD C2AA H2AE 109.5
H2AD C2AA H2AF 109.5
H2AE C2AA H2AF 109.5
C1A C3A H3AA 109.5
C1A C3A H3AB 109.5
C1A C3A H3AC 109.5
H3AA C3A H3AB 109.5
H3AA C3A H3AC 109.5
H3AB C3A H3AC 109.5
N2A C4A H4A 109.9
N2A C4A C5A 102.9(13)
C5A C4A H4A 109.9
C6A C4A N2A 112.8(13)
C6A C4A H4A 109.9
C6A C4A C5A 111.3(15)
C4A C5A H5AA 109.5
C4A C5A H5AB 109.5
C4A C5A H5AC 109.5
H5AA C5A H5AB 109.5
H5AA C5A H5AC 109.5
H5AB C5A H5AC 109.5
C4A C6A H6AA 109.5
C4A C6A H6AB 109.5
C4A C6A H6AC 109.5
H6AA C6A H6AB 109.5
H6AA C6A H6AC 109.5
H6AB C6A H6AC 109.5
N3A C7A H7A 107.9
N3A C7A C8A 110.8(13)
N3A C7A C9A 110.7(14)
C8A C7A H7A 107.9
C9A C7A H7A 107.9
C9A C7A C8A 111.6(14)
C7A C8A H8AA 109.5
C7A C8A H8AB 109.5
C7A C8A H8AC 109.5
H8AA C8A H8AB 109.5
H8AA C8A H8AC 109.5
H8AB C8A H8AC 109.5
C7A C9A H9AA 109.5
C7A C9A H9AB 109.5
C7A C9A H9AC 109.5
H9AA C9A H9AB 109.5
H9AA C9A H9AC 109.5
H9AB C9A H9AC 109.5
N3A C10A H10A 107.6
N3A C10A C11A 112.9(12)
N3A C10A C12A 110.3(13)
C11A C10A H10A 107.6
C11A C10A C12A 110.5(14)
C12A C10A H10A 107.6
C10A C11A H11A 109.5
C10A C11A H11B 109.5
C10A C11A H11C 109.5
H11A C11A H11B 109.5
H11A C11A H11C 109.5
H11B C11A H11C 109.5
C10A C12A H12A 109.5
C10A C12A H12B 109.5
C10A C12A H12C 109.5
H12A C12A H12B 109.5
H12A C12A H12C 109.5
H12B C12A H12C 109.5
N1B Cr1B P1B 96.8(4)
N1B Cr1B N2B 107.1(5)
N1B Cr1B N3B 107.2(5)
N2B Cr1B P1B 107.6(4)
N3B Cr1B P1B 107.5(4)
N3B Cr1B N2B 126.6(5)
C13B P1B Cr1B 114.5(6)
C14B P1B Cr1B 113.1(6)
C14B P1B C13B 105.9(8)
C14B P1B C15B 105.0(8)
C15B P1B Cr1B 111.5(6)
C15B P1B C13B 106.1(8)
C1B N2B Cr1B 129.1(9)
C1B N2B C4B 114.6(11)
C4B N2B Cr1B 116.2(9)
C7B N3B Cr1B 129.9(9)
C7B N3B C10B 115.5(11)
C10B N3B Cr1B 114.5(9)
N2B C1B H1B 108.1
N2B C1B C2B 110.6(12)
N2B C1B C3B 110.9(13)
C2B C1B H1B 108.1
C3B C1B H1B 108.1
C3B C1B C2B 111.0(14)
C1B C2B H2BA 109.5
C1B C2B H2BB 109.5
C1B C2B H2BC 109.5
H2BA C2B H2BB 109.5
H2BA C2B H2BC 109.5
H2BB C2B H2BC 109.5
C1B C3B H3BA 109.5
C1B C3B H3BB 109.5
C1B C3B H3BC 109.5
H3BA C3B H3BB 109.5
H3BA C3B H3BC 109.5
H3BB C3B H3BC 109.5
N2B C4B H4B 107.7
N2B C4B C5B 110.7(13)
N2B C4B C6B 111.4(12)
C5B C4B H4B 107.7
C6B C4B H4B 107.7
C6B C4B C5B 111.6(14)
C4B C5B H5BA 109.5
C4B C5B H5BB 109.5
C4B C5B H5BC 109.5
H5BA C5B H5BB 109.5
H5BA C5B H5BC 109.5
H5BB C5B H5BC 109.5
C4B C6B H6BA 109.5
C4B C6B H6BB 109.5
C4B C6B H6BC 109.5
H6BA C6B H6BB 109.5
H6BA C6B H6BC 109.5
H6BB C6B H6BC 109.5
N3B C7B H7B 108.0
N3B C7B C8B 111.3(14)
N3B C7B C9B 110.1(12)
C8B C7B H7B 108.0
C8B C7B C9B 111.3(16)
C9B C7B H7B 108.0
C7B C8B H8BA 109.5
C7B C8B H8BB 109.5
C7B C8B H8BC 109.5
H8BA C8B H8BB 109.5
H8BA C8B H8BC 109.5
H8BB C8B H8BC 109.5
C7B C9B H9BA 109.5
C7B C9B H9BB 109.5
C7B C9B H9BC 109.5
H9BA C9B H9BB 109.5
H9BA C9B H9BC 109.5
H9BB C9B H9BC 109.5
N3B C10B H10B 109.5
C11B C10B N3B 108.2(12)
C11B C10B H10B 109.5
C12B C10B N3B 106.9(13)
C12B C10B H10B 109.5
C12B C10B C11B 113.1(15)
C10B C11B H11D 109.5
C10B C11B H11E 109.5
C10B C11B H11F 109.5
H11D C11B H11E 109.5
H11D C11B H11F 109.5
H11E C11B H11F 109.5
C10B C12B H12D 109.5
C10B C12B H12E 109.5
C10B C12B H12F 109.5
H12D C12B H12E 109.5
H12D C12B H12F 109.5
H12E C12B H12F 109.5
P1B C13B H13A 109.5
P1B C13B H13B 109.5
P1B C13B H13C 109.5
H13A C13B H13B 109.5
H13A C13B H13C 109.5
H13B C13B H13C 109.5
P1B C14B H14A 109.5
P1B C14B H14B 109.5
P1B C14B H14C 109.5
H14A C14B H14B 109.5
H14A C14B H14C 109.5
H14B C14B H14C 109.5
P1B C15B H15A 109.5
P1B C15B H15B 109.5
P1B C15B H15C 109.5
H15A C15B H15B 109.5
H15A C15B H15C 109.5
H15B C15B H15C 109.5

loop_
_geom_bond_atom_site_label_1
_geom_bond_atom_site_label_2
_geom_bond_distance
Sb1A F1A 1.861(11)
Sb1A F2A 1.865(9)
Sb1A F3A 1.844(10)
Sb1A F4A 1.883(9)
Sb1A F5A 1.870(10)
Sb1A F6A 1.869(9)
Sb1B F1B 1.884(9)
Sb1B F2B 1.865(10)
Sb1B F3B 1.858(11)
Sb1B F4B 1.864(10)
Sb1B F5B 1.872(10)
Sb1B F6B 1.875(9)
Cr1A P1A 2.363(4)
Cr1A N1A 1.528(12)
Cr1A N2A 1.804(11)
Cr1A N3A 1.816(11)
P1A C0AA 1.816(16)
P1A C1AA 1.821(17)
P1A C2AA 1.803(15)
N2A C1A 1.509(18)
N2A C4A 1.528(18)
N3A C7A 1.468(19)
N3A C10A 1.492(18)
C0AA H0AA 0.9800
C0AA H0AB 0.9800
C0AA H0AC 0.9800
C1A H1A 1.0000
C1A C2A 1.49(2)
C1A C3A 1.54(2)
C1AA H1AA 0.9800
C1AA H1AB 0.9800
C1AA H1AC 0.9800
C2A H2AA 0.9800
C2A H2AB 0.9800
C2A H2AC 0.9800
C2AA H2AD 0.9800
C2AA H2AE 0.9800
C2AA H2AF 0.9800
C3A H3AA 0.9800
C3A H3AB 0.9800
C3A H3AC 0.9800
C4A H4A 1.0000
C4A C5A 1.60(2)
C4A C6A 1.46(2)
C5A H5AA 0.9800
C5A H5AB 0.9800
C5A H5AC 0.9800
C6A H6AA 0.9800
C6A H6AB 0.9800
C6A H6AC 0.9800
C7A H7A 1.0000
C7A C8A 1.54(2)
C7A C9A 1.54(2)
C8A H8AA 0.9800
C8A H8AB 0.9800
C8A H8AC 0.9800
C9A H9AA 0.9800
C9A H9AB 0.9800
C9A H9AC 0.9800
C10A H10A 1.0000
C10A C11A 1.51(2)
C10A C12A 1.57(2)
C11A H11A 0.9800
C11A H11B 0.9800
C11A H11C 0.9800
C12A H12A 0.9800
C12A H12B 0.9800
C12A H12C 0.9800
Cr1B P1B 2.368(4)
Cr1B N1B 1.530(11)
Cr1B N2B 1.817(11)
Cr1B N3B 1.790(11)
P1B C13B 1.833(15)
P1B C14B 1.805(14)
P1B C15B 1.813(15)
N2B C1B 1.477(17)
N2B C4B 1.502(17)
N3B C7B 1.500(17)
N3B C10B 1.579(18)
C1B H1B 1.0000
C1B C2B 1.55(2)
C1B C3B 1.53(2)
C2B H2BA 0.9800
C2B H2BB 0.9800
C2B H2BC 0.9800
C3B H3BA 0.9800
C3B H3BB 0.9800
C3B H3BC 0.9800
C4B H4B 1.0000
C4B C5B 1.53(2)
C4B C6B 1.52(2)
C5B H5BA 0.9800
C5B H5BB 0.9800
C5B H5BC 0.9800
C6B H6BA 0.9800
C6B H6BB 0.9800
C6B H6BC 0.9800
C7B H7B 1.0000
C7B C8B 1.51(3)
C7B C9B 1.51(2)
C8B H8BA 0.9800
C8B H8BB 0.9800
C8B H8BC 0.9800
C9B H9BA 0.9800
C9B H9BB 0.9800
C9B H9BC 0.9800
C10B H10B 1.0000
C10B C11B 1.50(2)
C10B C12B 1.49(2)
C11B H11D 0.9800
C11B H11E 0.9800
C11B H11F 0.9800
C12B H12D 0.9800
C12B H12E 0.9800
C12B H12F 0.9800
C13B H13A 0.9800
C13B H13B 0.9800
C13B H13C 0.9800
C14B H14A 0.9800
C14B H14B 0.9800
C14B H14C 0.9800
C15B H15A 0.9800
C15B H15B 0.9800
C15B H15C 0.9800

loop_
_geom_torsion_atom_site_label_1
_geom_torsion_atom_site_label_2
_geom_torsion_atom_site_label_3
_geom_torsion_atom_site_label_4
_geom_torsion
Cr1A N2A C1A C2A -64.8(19)
Cr1A N2A C1A C3A 59.2(17)
Cr1A N2A C4A C5A 122.8(10)
Cr1A N2A C4A C6A -117.1(13)
Cr1A N3A C7A C8A -58.1(18)
Cr1A N3A C7A C9A 66.2(16)
Cr1A N3A C10A C11A 113.6(13)
Cr1A N3A C10A C12A -122.1(12)
P1A Cr1A N2A C1A 108.0(12)
P1A Cr1A N2A C4A -77.2(10)
P1A Cr1A N3A C7A -107.0(12)
P1A Cr1A N3A C10A 77.9(10)
N1A Cr1A N2A C1A 5.4(14)
N1A Cr1A N2A C4A -179.8(10)
N1A Cr1A N3A C7A -4.6(14)
N1A Cr1A N3A C10A -179.8(10)
N2A Cr1A N3A C7A 124.0(12)
N2A Cr1A N3A C10A -51.2(12)
N3A Cr1A N2A C1A -123.0(13)
N3A Cr1A N2A C4A 51.8(11)
C1A N2A C4A C5A -61.6(16)
C1A N2A C4A C6A 58.4(18)
C4A N2A C1A C2A 120.6(15)
C4A N2A C1A C3A -115.4(14)
C7A N3A C10A C11A -62.2(17)
C7A N3A C10A C12A 62.0(17)
C10A N3A C7A C8A 117.1(15)
C10A N3A C7A C9A -118.6(14)
Cr1B N2B C1B C2B -66.2(16)
Cr1B N2B C1B C3B 57.3(16)
Cr1B N2B C4B C5B 121.7(13)
Cr1B N2B C4B C6B -113.5(13)
Cr1B N3B C7B C8B -56.6(18)
Cr1B N3B C7B C9B 67.3(18)
Cr1B N3B C10B C11B 115.4(12)
Cr1B N3B C10B C12B -122.6(11)
P1B Cr1B N2B C1B 108.0(12)
P1B Cr1B N2B C4B -76.6(9)
P1B Cr1B N3B C7B -107.8(12)
P1B Cr1B N3B C10B 75.7(9)
N1B Cr1B N2B C1B 4.8(13)
N1B Cr1B N2B C4B -179.7(9)
N1B Cr1B N3B C7B -4.7(14)
N1B Cr1B N3B C10B 178.9(9)
N2B Cr1B N3B C7B 123.2(13)
N2B Cr1B N3B C10B -53.3(11)
N3B Cr1B N2B C1B -123.1(12)
N3B Cr1B N2B C4B 52.4(11)
C1B N2B C4B C5B -62.2(17)
C1B N2B C4B C6B 62.6(17)
C4B N2B C1B C2B 118.2(13)
C4B N2B C1B C3B -118.2(13)
C7B N3B C10B C11B -61.6(17)
C7B N3B C10B C12B 60.5(16)
C10B N3B C7B C8B 119.8(15)
C10B N3B C7B C9B -116.3(14)
